data_4309509
loop_
_publ_author_name
'Yan-Dan Chen'
'Li-Yi Zhang'
'Yong-Hai Qin'
'Zhong-Ning Chen'

_publ_section_title
;
Heterovalent AuIII-MI (M = Cu, Ag, Au) Complexes Derived from
Incorporation of [Au(tdt)2]- (tdt = Toluene-3,4-dithiolate) with
[M2(dppm)2]2+ (dppm = Bis(diphenylphosphino)methane)
;
_journal_name_full 'Inorganic Chemistry'
_journal_page_first 6456
_journal_page_last 6462
_journal_paper_doi 10.1021/ic050542n
_journal_volume 44
_journal_year 2005
_chemical_formula_sum 'C114 H97 Au5 F18 N0 O0 P8 S4 Sb3'
_chemical_formula_weight 3535.00
_chemical_name_systematic
; 
 ? 
;
_space_group_IT_number 2
_symmetry_cell_setting triclinic
_symmetry_space_group_name_Hall '-P 1'
_symmetry_space_group_name_H-M 'P -1'
_atom_sites_solution_hydrogens geom
_atom_sites_solution_primary direct
_atom_sites_solution_secondary difmap
_audit_creation_method SHELXL-97
_cell_angle_alpha 81.948(9)
_cell_angle_beta 85.843(9)
_cell_angle_gamma 64.465(5)
_cell_formula_units_Z 2
_cell_length_a 15.716(4)
_cell_length_b 15.770(3)
_cell_length_c 26.735(7)
_cell_measurement_temperature 293(2)
_cell_volume 5919(2)
_computing_structure_refinement 'SHELXL-97 (Sheldrick, 1997)'
_computing_structure_solution 'SHELXS-97 (Sheldrick, 1990)'
_diffrn_ambient_temperature 130.1500
_diffrn_measured_fraction_theta_full 0.982
_diffrn_measured_fraction_theta_max 0.982
_diffrn_measurement_method dtprofit.ref
_diffrn_radiation_monochromator graphite
_diffrn_radiation_source 'fine-focus sealed tube'
_diffrn_radiation_type MoK\a
_diffrn_radiation_wavelength 0.71073
_diffrn_reflns_av_R_equivalents 0.0347
_diffrn_reflns_av_sigmaI/netI 0.0663
_diffrn_reflns_limit_h_max 14
_diffrn_reflns_limit_h_min -19
_diffrn_reflns_limit_k_max 19
_diffrn_reflns_limit_k_min -19
_diffrn_reflns_limit_l_max 31
_diffrn_reflns_limit_l_min -32
_diffrn_reflns_number 40449
_diffrn_reflns_theta_full 26.00
_diffrn_reflns_theta_max 26.00
_diffrn_reflns_theta_min 1.64
_exptl_absorpt_coefficient_mu 7.098
_exptl_absorpt_correction_T_max 1.0000
_exptl_absorpt_correction_T_min 0.5690
_exptl_absorpt_correction_type multi-scan
_exptl_crystal_colour Yellow
_exptl_crystal_density_diffrn 1.983
_exptl_crystal_density_method 'not measured'
_exptl_crystal_description Prism
_exptl_crystal_F_000 3350
_exptl_crystal_size_max 0.45
_exptl_crystal_size_mid 0.10
_exptl_crystal_size_min 0.05
_refine_diff_density_max 3.229
_refine_diff_density_min -2.898
_refine_diff_density_rms 0.262
_refine_ls_extinction_method none
_refine_ls_goodness_of_fit_ref 1.095
_refine_ls_hydrogen_treatment constr
_refine_ls_matrix_type full
_refine_ls_number_parameters 1389
_refine_ls_number_reflns 22857
_refine_ls_number_restraints 28
_refine_ls_restrained_S_all 1.098
_refine_ls_R_factor_all 0.0732
_refine_ls_R_factor_gt 0.0585
_refine_ls_shift/su_max 0.001
_refine_ls_shift/su_mean 0.000
_refine_ls_structure_factor_coef Fsqd
_refine_ls_weighting_details 'calc w=1/[\s^2^(Fo^2^)+(0.0562P)^2^+54.7923P] where P=(Fo^2^+2Fc^2^)/3'
_refine_ls_weighting_scheme calc
_refine_ls_wR_factor_gt 0.1322
_refine_ls_wR_factor_ref 0.1423
_reflns_number_gt 19057
_reflns_number_total 22857
_reflns_threshold_expression >2sigma(I)
_cod_data_source_file ic050542nsi20050602_072423_3.cif
_cod_data_source_block Compoumd_3
_cod_depositor_comments
;
The following automatic conversions were performed:
'_symmetry_cell_setting' value 'Triclinic' changed to 'triclinic'
according to '/home/saulius/struct/CIF-dictionaries/cif_core.dic'
dictionary named 'cif_core.dic' version 2.4.1 from
2010-06-29.

'_exptl_absorpt_correction_type' value 'Multi-scan' changed
to 'multi-scan' according to
'/home/saulius/struct/CIF-dictionaries/cif_core.dic' dictionary named
'cif_core.dic' version 2.4.1 from 2010-06-29.

Automatic conversion script
Id: cif_fix_enum 1527 2010-12-29 10:47:43Z saulius 
;
_cod_database_code 4309509

loop_
_symmetry_equiv_pos_as_xyz
'x, y, z'
'-x, -y, -z'

loop_
_atom_site_label
_atom_site_type_symbol
_atom_site_fract_x
_atom_site_fract_y
_atom_site_fract_z
_atom_site_U_iso_or_equiv
_atom_site_adp_type
_atom_site_occupancy
_atom_site_symmetry_multiplicity
_atom_site_calc_flag
_atom_site_refinement_flags
_atom_site_disorder_assembly
_atom_site_disorder_group
Au1 Au 0.11251(10) 0.31729(6) 0.13731(5) 0.0263(2) Uani 0.90 1 d P A 1
Au1' Au 0.1063(11) 0.3474(8) 0.1371(6) 0.055(4) Uani 0.10 1 d P A 2
Au2 Au 0.11098(2) 0.44403(3) 0.217691(15) 0.02312(9) Uani 1 1 d . . .
Au3 Au 0.44456(3) -0.05546(3) 0.281284(16) 0.02819(10) Uani 1 1 d . . .
Au4 Au 0.35560(3) 0.02259(3) 0.384733(16) 0.02778(10) Uani 1 1 d . . .
Au5 Au 0.26334(3) 0.15741(3) 0.240008(17) 0.03181(11) Uani 1 1 d . . .
Sb1 Sb 0.08741(5) 0.72051(5) 0.36513(3) 0.03482(17) Uani 1 1 d . . .
Sb2 Sb 0.29670(5) -0.28756(6) 0.66427(4) 0.0457(2) Uani 1 1 d . . .
Sb3 Sb 0.5000 0.5000 0.0000 0.0788(6) Uani 1 2 d S . .
Sb4 Sb -0.1100(2) 0.9858(2) 0.01667(13) 0.1120(12) Uani 0.50 1 d PD . .
S1 S 0.2827(2) 0.00991(19) 0.22047(13) 0.0417(7) Uani 1 1 d . A .
S2 S 0.3162(2) 0.1799(2) 0.15746(12) 0.0426(7) Uani 1 1 d . A .
S3 S 0.1941(2) 0.13564(19) 0.31873(11) 0.0367(6) Uani 1 1 d . A .
S4 S 0.25695(19) 0.29740(18) 0.26676(11) 0.0338(6) Uani 1 1 d . A .
P1 P -0.02520(16) 0.43392(17) 0.25661(9) 0.0215(5) Uani 1 1 d . A .
P2 P 0.00503(18) 0.27360(19) 0.18602(10) 0.0277(6) Uani 1 1 d . . .
P3 P 0.21837(17) 0.48893(17) 0.16822(10) 0.0235(5) Uani 1 1 d . A .
P4 P 0.19300(19) 0.3870(2) 0.08172(11) 0.0297(6) Uani 1 1 d . . .
P5 P 0.45205(18) 0.10044(18) 0.37856(11) 0.0290(6) Uani 1 1 d . . .
P6 P 0.53315(18) 0.03035(18) 0.26951(11) 0.0280(6) Uani 1 1 d . . .
P7 P 0.39235(17) -0.17212(17) 0.30472(10) 0.0240(5) Uani 1 1 d . . .
P8 P 0.27069(17) -0.06778(17) 0.39932(10) 0.0230(5) Uani 1 1 d . . .
F1 F -0.0419(5) 0.7547(5) 0.3811(3) 0.060(2) Uani 1 1 d . . .
F2 F 0.2165(5) 0.6882(5) 0.3508(3) 0.0539(19) Uani 1 1 d . . .
F3 F 0.1134(8) 0.6196(11) 0.4072(8) 0.207(11) Uani 1 1 d . . .
F4 F 0.0829(8) 0.7939(15) 0.4134(7) 0.223(12) Uani 1 1 d . . .
F5 F 0.0660(9) 0.8117(13) 0.3169(7) 0.209(11) Uani 1 1 d . . .
F6 F 0.0930(9) 0.6418(13) 0.3178(7) 0.181(9) Uani 1 1 d . . .
F11 F 0.2616(7) -0.3477(7) 0.6181(5) 0.100(4) Uani 1 1 d . . .
F12 F 0.3381(9) -0.2301(7) 0.7070(4) 0.103(4) Uani 1 1 d . . .
F13 F 0.1730(6) -0.2403(7) 0.6950(4) 0.098(4) Uani 1 1 d . . .
F14 F 0.4193(5) -0.3415(7) 0.6298(4) 0.078(3) Uani 1 1 d . . .
F15 F 0.2635(6) -0.1846(6) 0.6205(4) 0.086(3) Uani 1 1 d . . .
F16 F 0.3293(6) -0.3926(6) 0.7065(4) 0.084(3) Uani 1 1 d . . .
F31 F 0.3715(9) 0.5418(10) 0.0039(6) 0.139(5) Uani 1 1 d . . .
F32 F 0.5005(11) 0.5891(10) -0.0508(5) 0.133(5) Uani 1 1 d . . .
F33 F 0.4849(10) 0.5835(10) 0.0493(5) 0.131(5) Uani 1 1 d . . .
C11 C 0.3220(9) 0.0012(9) 0.1555(5) 0.046(3) Uani 1 1 d . . .
C12 C 0.3376(9) -0.0790(9) 0.1303(6) 0.051(3) Uani 1 1 d . A .
H12A H 0.3256 -0.1273 0.1487 0.061 Uiso 1 1 calc R . .
C13 C 0.3702(11) -0.0912(11) 0.0789(7) 0.070(5) Uani 1 1 d . . .
C14 C 0.3867(11) -0.0204(12) 0.0529(6) 0.068(4) Uani 1 1 d . A .
C15 C 0.3737(11) 0.0601(11) 0.0778(6) 0.067(4) Uani 1 1 d . . .
H15A H 0.3882 0.1069 0.0594 0.080 Uiso 1 1 calc R A .
C16 C 0.3404(9) 0.0727(9) 0.1285(5) 0.045(3) Uani 1 1 d . A .
C17 C 0.378(2) -0.169(2) 0.0442(10) 0.058(8) Uani 0.50 1 d P A .
H17A H 0.4036 -0.1563 0.0117 0.087 Uiso 0.50 1 calc PR . .
H17B H 0.3167 -0.1657 0.0401 0.087 Uiso 0.50 1 calc PR . .
H17C H 0.4190 -0.2305 0.0597 0.087 Uiso 0.50 1 calc PR . .
C17' C 0.411(2) -0.036(2) 0.0053(9) 0.059(8) Uani 0.50 1 d P . .
H17D H 0.4150 -0.0963 0.0002 0.089 Uiso 0.50 1 calc PR A .
H17E H 0.4719 -0.0350 -0.0018 0.089 Uiso 0.50 1 calc PR . .
H17F H 0.3653 0.0130 -0.0169 0.089 Uiso 0.50 1 calc PR . .
C21 C 0.1160(8) 0.3219(8) 0.4306(5) 0.040(3) Uani 1 1 d . . .
C22 C 0.1353(8) 0.2437(8) 0.4018(5) 0.041(3) Uani 1 1 d . A .
H22A H 0.1194 0.1956 0.4169 0.049 Uiso 1 1 calc R . .
C23 C 0.1773(7) 0.2347(7) 0.3515(4) 0.031(2) Uani 1 1 d . . .
C24 C 0.1354(8) 0.3951(8) 0.4067(5) 0.040(3) Uani 1 1 d . A .
H24A H 0.1209 0.4490 0.4222 0.048 Uiso 1 1 calc R . .
C25 C 0.1784(8) 0.3858(7) 0.3575(5) 0.042(3) Uani 1 1 d . . .
H25A H 0.1945 0.4340 0.3426 0.051 Uiso 1 1 calc R A .
C26 C 0.1989(7) 0.3071(7) 0.3292(4) 0.035(3) Uani 1 1 d . A .
C27 C 0.0718(10) 0.3298(10) 0.4848(5) 0.054(3) Uani 1 1 d . . .
H27A H 0.0660 0.3872 0.4960 0.081 Uiso 1 1 calc R . .
H27B H 0.1116 0.2766 0.5074 0.081 Uiso 1 1 calc R . .
H27C H 0.0105 0.3303 0.4843 0.081 Uiso 1 1 calc R . .
C100 C -0.0194(7) 0.3163(7) 0.2507(4) 0.025(2) Uani 1 1 d . A .
H10A H -0.0789 0.3161 0.2630 0.031 Uiso 1 1 calc R . .
H10G H 0.0292 0.2701 0.2732 0.031 Uiso 1 1 calc R . .
C101 C -0.0586(6) 0.4594(6) 0.3234(4) 0.0219(19) Uani 1 1 d . . .
C102 C -0.0635(7) 0.5450(7) 0.3390(4) 0.029(2) Uani 1 1 d . A .
H10C H -0.0454 0.5846 0.3162 0.034 Uiso 1 1 calc R . .
C103 C -0.0953(7) 0.5715(8) 0.3884(4) 0.038(3) Uani 1 1 d . . .
H10F H -0.0981 0.6280 0.3968 0.045 Uiso 1 1 calc R A .
C104 C -0.1215(8) 0.5153(8) 0.4233(4) 0.036(3) Uani 1 1 d . A .
H10B H -0.1414 0.5316 0.4557 0.043 Uiso 1 1 calc R . .
C105 C -0.1171(8) 0.4315(9) 0.4083(4) 0.043(3) Uani 1 1 d . . .
H10D H -0.1347 0.3918 0.4313 0.051 Uiso 1 1 calc R A .
C106 C -0.0863(8) 0.4049(8) 0.3584(4) 0.036(3) Uani 1 1 d . A .
H10E H -0.0854 0.3492 0.3500 0.043 Uiso 1 1 calc R . .
C111 C -0.1281(7) 0.5156(7) 0.2280(4) 0.031(2) Uani 1 1 d . . .
C112 C -0.2169(7) 0.5162(8) 0.2441(5) 0.041(3) Uani 1 1 d . A .
H11A H -0.2188 0.4718 0.2704 0.049 Uiso 1 1 calc R . .
C113 C -0.2947(8) 0.5770(10) 0.2229(5) 0.051(3) Uani 1 1 d . . .
H11C H -0.3526 0.5774 0.2333 0.061 Uiso 1 1 calc R A .
C114 C -0.2874(9) 0.6393(11) 0.1852(5) 0.061(4) Uani 1 1 d . A .
H11D H -0.3420 0.6828 0.1687 0.073 Uiso 1 1 calc R . .
C115 C -0.2011(8) 0.6421(9) 0.1695(5) 0.056(4) Uani 1 1 d . . .
H11E H -0.1996 0.6878 0.1439 0.067 Uiso 1 1 calc R A .
C116 C -0.1211(8) 0.5782(8) 0.1918(5) 0.041(3) Uani 1 1 d . A .
H11B H -0.0630 0.5781 0.1821 0.049 Uiso 1 1 calc R . .
C200 C 0.2746(7) 0.4141(7) 0.1123(4) 0.030(2) Uani 1 1 d . A .
H20A H 0.2999 0.4487 0.0875 0.036 Uiso 1 1 calc R . .
H20B H 0.3267 0.3554 0.1249 0.036 Uiso 1 1 calc R . .
C201 C 0.0382(7) 0.1481(7) 0.1942(4) 0.032(2) Uani 1 1 d . A .
C202 C 0.0205(7) 0.1064(7) 0.2394(5) 0.035(2) Uani 1 1 d . . .
H20C H -0.0037 0.1402 0.2669 0.042 Uiso 1 1 calc R A .
C203 C 0.0403(8) 0.0115(8) 0.2425(6) 0.047(3) Uani 1 1 d . A .
H20F H 0.0279 -0.0186 0.2727 0.057 Uiso 1 1 calc R . .
C204 C 0.0798(8) -0.0430(8) 0.2000(6) 0.050(4) Uani 1 1 d . . .
H20G H 0.0920 -0.1067 0.2040 0.060 Uiso 1 1 calc R A .
C205 C 0.1000(9) -0.0021(9) 0.1532(6) 0.055(4) Uani 1 1 d . A .
H20E H 0.1245 -0.0361 0.1258 0.066 Uiso 1 1 calc R . .
C206 C 0.0807(8) 0.0920(8) 0.1510(5) 0.044(3) Uani 1 1 d . . .
H20D H 0.0949 0.1221 0.1213 0.053 Uiso 1 1 calc R A .
C211 C -0.1091(7) 0.3178(9) 0.1626(5) 0.042(3) Uani 1 1 d . A .
C212 C -0.1701(10) 0.2806(13) 0.1798(8) 0.090(7) Uani 1 1 d D . .
H21B H -0.1455 0.2226 0.2000 0.108 Uiso 1 1 calc R A 1
C213 C -0.2659(13) 0.3205(15) 0.1703(8) 0.067(8) Uiso 0.72(5) 1 d PD A 1
C21' C -0.239(3) 0.289(2) 0.147(2) 0.067(8) Uiso 0.28 1 d PD A 2
C214 C -0.2828(10) 0.3837(15) 0.1273(7) 0.091(6) Uani 1 1 d D . .
H21D H -0.3360 0.3983 0.1086 0.109 Uiso 1 1 calc R A 1
C215 C -0.2261(11) 0.4246(14) 0.1114(6) 0.078(5) Uani 1 1 d . A .
H21A H -0.2471 0.4769 0.0869 0.094 Uiso 1 1 calc R . .
C216 C -0.1377(10) 0.3921(12) 0.1301(6) 0.069(4) Uani 1 1 d . . .
H21C H -0.0993 0.4229 0.1197 0.082 Uiso 1 1 calc R A .
C300 C 0.4880(7) 0.1286(6) 0.3129(4) 0.029(2) Uani 1 1 d . . .
H30A H 0.5370 0.1498 0.3147 0.035 Uiso 1 1 calc R . .
H30G H 0.4343 0.1816 0.2968 0.035 Uiso 1 1 calc R . .
C301 C 0.3144(7) 0.4790(7) 0.2023(4) 0.029(2) Uani 1 1 d . . .
C302 C 0.4084(8) 0.4462(8) 0.1806(4) 0.038(3) Uani 1 1 d . A .
H30B H 0.4211 0.4293 0.1480 0.046 Uiso 1 1 calc R . .
C303 C 0.4768(8) 0.4413(9) 0.2101(6) 0.050(3) Uani 1 1 d . . .
H30E H 0.5392 0.4185 0.1988 0.060 Uiso 1 1 calc R A .
C304 C 0.4518(9) 0.4715(9) 0.2584(5) 0.052(4) Uani 1 1 d . A .
H30F H 0.4997 0.4681 0.2781 0.063 Uiso 1 1 calc R . .
C305 C 0.3577(8) 0.5070(8) 0.2796(5) 0.041(3) Uani 1 1 d . . .
H30D H 0.3447 0.5266 0.3117 0.049 Uiso 1 1 calc R A .
C306 C 0.2900(7) 0.5102(8) 0.2508(4) 0.035(3) Uani 1 1 d . A .
H30C H 0.2278 0.5326 0.2623 0.042 Uiso 1 1 calc R . .
C311 C 0.1662(7) 0.6098(7) 0.1460(4) 0.030(2) Uani 1 1 d . . .
C312 C 0.0790(9) 0.6712(8) 0.1692(7) 0.060(4) Uani 1 1 d . A .
H31B H 0.0518 0.6471 0.1961 0.072 Uiso 1 1 calc R . .
C313 C 0.0379(11) 0.7642(9) 0.1510(9) 0.090(7) Uani 1 1 d . . .
H31E H -0.0186 0.8059 0.1644 0.107 Uiso 1 1 calc R A .
C314 C 0.0837(16) 0.7936(11) 0.1120(7) 0.087(7) Uani 1 1 d . A .
H31C H 0.0564 0.8576 0.0995 0.104 Uiso 1 1 calc R . .
C315 C 0.1691(17) 0.7354(11) 0.0887(5) 0.080(6) Uani 1 1 d . . .
H31D H 0.1957 0.7609 0.0621 0.096 Uiso 1 1 calc R A .
C316 C 0.2116(11) 0.6414(9) 0.1059(5) 0.051(3) Uani 1 1 d . A .
H31A H 0.2677 0.6005 0.0917 0.062 Uiso 1 1 calc R . .
C400 C 0.2748(6) -0.1247(7) 0.3411(4) 0.023(2) Uani 1 1 d . . .
H40A H 0.2271 -0.0786 0.3181 0.028 Uiso 1 1 calc R . .
H40G H 0.2575 -0.1768 0.3510 0.028 Uiso 1 1 calc R . .
C401 C 0.1156(8) 0.4982(8) 0.0542(4) 0.034(2) Uani 1 1 d . A .
C402 C 0.1495(8) 0.5517(8) 0.0213(5) 0.044(3) Uani 1 1 d . . .
H40B H 0.2126 0.5274 0.0114 0.052 Uiso 1 1 calc R A .
C403 C 0.0891(10) 0.6396(9) 0.0040(5) 0.054(4) Uani 1 1 d . A .
H40C H 0.1097 0.6792 -0.0173 0.065 Uiso 1 1 calc R . .
C404 C -0.0057(11) 0.6705(10) 0.0188(5) 0.060(4) Uani 1 1 d . . .
H40D H -0.0466 0.7327 0.0078 0.072 Uiso 1 1 calc R A .
C405 C -0.0421(11) 0.6162(12) 0.0478(6) 0.091(7) Uani 1 1 d . A .
H40E H -0.1065 0.6370 0.0539 0.109 Uiso 1 1 calc R . .
C406 C 0.0206(10) 0.5309(12) 0.0672(6) 0.075(5) Uani 1 1 d . . .
H40F H 0.0003 0.4928 0.0898 0.090 Uiso 1 1 calc R A .
C411 C 0.2642(8) 0.3141(7) 0.0279(4) 0.038(3) Uani 1 1 d . A .
C412 C 0.3376(10) 0.3271(9) 0.0001(5) 0.058(4) Uani 1 1 d . . .
H41E H 0.3580 0.3701 0.0092 0.070 Uiso 1 1 calc R A .
C413 C 0.3839(13) 0.2740(10) -0.0435(6) 0.077(6) Uani 1 1 d . A .
H41F H 0.4329 0.2841 -0.0608 0.093 Uiso 1 1 calc R . .
C414 C 0.3557(11) 0.2101(10) -0.0590(5) 0.059(4) Uani 1 1 d . . .
H41A H 0.3831 0.1783 -0.0869 0.071 Uiso 1 1 calc R A .
C415 C 0.2832(10) 0.1957(9) -0.0302(5) 0.054(4) Uani 1 1 d . A .
H41D H 0.2632 0.1523 -0.0391 0.065 Uiso 1 1 calc R . .
C416 C 0.2387(9) 0.2458(9) 0.0129(5) 0.046(3) Uani 1 1 d . . .
H41C H 0.1922 0.2327 0.0311 0.055 Uiso 1 1 calc R A .
C501 C 0.5647(7) 0.0278(7) 0.4021(4) 0.029(2) Uani 1 1 d . . .
C502 C 0.5987(9) -0.0702(8) 0.4015(5) 0.040(3) Uani 1 1 d . . .
H50D H 0.5596 -0.0968 0.3936 0.048 Uiso 1 1 calc R . .
C503 C 0.6907(8) -0.1248(8) 0.4129(5) 0.043(3) Uani 1 1 d . . .
H50E H 0.7158 -0.1900 0.4128 0.051 Uiso 1 1 calc R . .
C504 C 0.7467(8) -0.0833(8) 0.4246(5) 0.041(3) Uani 1 1 d . . .
H50A H 0.8100 -0.1211 0.4319 0.049 Uiso 1 1 calc R . .
C505 C 0.7109(8) 0.0133(8) 0.4259(5) 0.043(3) Uani 1 1 d . . .
H50C H 0.7499 0.0394 0.4348 0.052 Uiso 1 1 calc R . .
C506 C 0.6208(7) 0.0698(7) 0.4145(4) 0.034(2) Uani 1 1 d . . .
H50B H 0.5965 0.1349 0.4149 0.041 Uiso 1 1 calc R . .
C511 C 0.4029(7) 0.2119(7) 0.4118(4) 0.032(2) Uani 1 1 d . . .
C512 C 0.3581(8) 0.2154(8) 0.4595(5) 0.041(3) Uani 1 1 d . . .
H51B H 0.3523 0.1613 0.4745 0.049 Uiso 1 1 calc R . .
C513 C 0.3199(9) 0.2985(9) 0.4874(5) 0.046(3) Uani 1 1 d . . .
H51D H 0.2911 0.2967 0.5189 0.055 Uiso 1 1 calc R . .
C514 C 0.3280(8) 0.3774(8) 0.4657(5) 0.043(3) Uani 1 1 d . . .
H51C H 0.3065 0.4312 0.4822 0.052 Uiso 1 1 calc R . .
C515 C 0.3700(8) 0.3756(7) 0.4174(5) 0.044(3) Uani 1 1 d . . .
H51E H 0.3743 0.4304 0.4021 0.053 Uiso 1 1 calc R . .
C516 C 0.4077(8) 0.2923(8) 0.3895(5) 0.040(3) Uani 1 1 d . . .
H51A H 0.4342 0.2949 0.3574 0.048 Uiso 1 1 calc R . .
C601 C 0.5422(8) 0.0827(9) 0.2072(5) 0.040(3) Uani 1 1 d . . .
C602 C 0.5441(8) 0.1713(8) 0.1996(5) 0.042(3) Uani 1 1 d . . .
H60A H 0.5356 0.2072 0.2259 0.051 Uiso 1 1 calc R . .
C603 C 0.5591(9) 0.2015(9) 0.1512(5) 0.050(3) Uani 1 1 d . . .
H60C H 0.5608 0.2602 0.1442 0.060 Uiso 1 1 calc R . .
C604 C 0.5722(13) 0.1478(11) 0.1109(5) 0.068(5) Uani 1 1 d . . .
H60E H 0.5823 0.1722 0.0785 0.082 Uiso 1 1 calc R . .
C605 C 0.5704(12) 0.0601(11) 0.1183(6) 0.067(4) Uani 1 1 d . . .
H60D H 0.5808 0.0239 0.0919 0.080 Uiso 1 1 calc R . .
C606 C 0.5525(10) 0.0300(9) 0.1663(5) 0.051(3) Uani 1 1 d . . .
H60B H 0.5467 -0.0268 0.1726 0.061 Uiso 1 1 calc R . .
C611 C 0.6569(7) -0.0440(7) 0.2772(4) 0.030(2) Uani 1 1 d . . .
C612 C 0.6913(8) -0.1404(7) 0.2695(5) 0.040(3) Uani 1 1 d . . .
H61A H 0.6494 -0.1639 0.2617 0.047 Uiso 1 1 calc R . .
C613 C 0.7852(9) -0.1993(10) 0.2733(6) 0.058(4) Uani 1 1 d . . .
H61E H 0.8077 -0.2633 0.2699 0.070 Uiso 1 1 calc R . .
C614 C 0.8454(9) -0.1606(11) 0.2824(6) 0.065(4) Uani 1 1 d . . .
H61C H 0.9100 -0.1988 0.2839 0.078 Uiso 1 1 calc R . .
C615 C 0.8123(9) -0.0671(11) 0.2891(6) 0.059(4) Uani 1 1 d . . .
H61D H 0.8550 -0.0438 0.2957 0.071 Uiso 1 1 calc R . .
C616 C 0.7184(8) -0.0068(9) 0.2865(5) 0.046(3) Uani 1 1 d . . .
H61B H 0.6969 0.0567 0.2909 0.055 Uiso 1 1 calc R . .
C701 C 0.3811(6) -0.2290(7) 0.2503(4) 0.028(2) Uani 1 1 d D . .
C702 C 0.4604(7) -0.2693(8) 0.2164(4) 0.041(3) Uani 1 1 d D . .
H70B H 0.5155 -0.2641 0.2223 0.049 Uiso 1 1 calc R . .
C703 C 0.4604(7) -0.3145(9) 0.1762(4) 0.042(3) Uani 1 1 d D . .
H70E H 0.5131 -0.3395 0.1553 0.050 Uiso 1 1 calc R . .
C704 C 0.3778(8) -0.3204(8) 0.1686(4) 0.039(3) Uani 1 1 d D . .
H70A H 0.3733 -0.3507 0.1422 0.046 Uiso 1 1 calc R . .
C705 C 0.2985(7) -0.2798(7) 0.2017(4) 0.033(2) Uani 1 1 d D . .
H70D H 0.2431 -0.2839 0.1953 0.040 Uiso 1 1 calc R . .
C706 C 0.2987(7) -0.2350(7) 0.2424(4) 0.032(2) Uani 1 1 d D . .
H70C H 0.2460 -0.2103 0.2632 0.038 Uiso 1 1 calc R . .
C711 C 0.4705(7) -0.2695(7) 0.3403(4) 0.030(2) Uani 1 1 d D . .
C712 C 0.5588(7) -0.2721(7) 0.3475(4) 0.037(3) Uani 1 1 d D . .
H71A H 0.5714 -0.2202 0.3358 0.045 Uiso 1 1 calc R . .
C713 C 0.6248(7) -0.3503(8) 0.3716(5) 0.048(3) Uani 1 1 d D . .
H71D H 0.6844 -0.3543 0.3766 0.057 Uiso 1 1 calc R . .
C714 C 0.6031(8) -0.4230(8) 0.3883(5) 0.049(3) Uani 1 1 d D . .
H71E H 0.6492 -0.4775 0.4050 0.058 Uiso 1 1 calc R . .
C715 C 0.5144(7) -0.4208(7) 0.3819(5) 0.040(3) Uani 1 1 d D . .
H71B H 0.5020 -0.4726 0.3941 0.048 Uiso 1 1 calc R . .
C716 C 0.4487(7) -0.3434(7) 0.3580(5) 0.038(3) Uani 1 1 d D . .
H71C H 0.3890 -0.3394 0.3534 0.046 Uiso 1 1 calc R . .
C801 C 0.3135(7) -0.1627(7) 0.4448(4) 0.026(2) Uani 1 1 d . . .
C802 C 0.3970(8) -0.1820(8) 0.4660(5) 0.040(3) Uani 1 1 d . . .
H80A H 0.4280 -0.1431 0.4582 0.048 Uiso 1 1 calc R . .
C803 C 0.4303(9) -0.2581(9) 0.4978(5) 0.050(3) Uani 1 1 d . . .
H80D H 0.4876 -0.2746 0.5129 0.060 Uiso 1 1 calc R . .
C804 C 0.3836(9) -0.3171(8) 0.5105(5) 0.049(3) Uani 1 1 d . . .
H80C H 0.4105 -0.3712 0.5335 0.059 Uiso 1 1 calc R . .
C805 C 0.3004(9) -0.2957(9) 0.4896(5) 0.051(3) Uani 1 1 d . . .
H80E H 0.2689 -0.3341 0.4979 0.062 Uiso 1 1 calc R . .
C806 C 0.2648(8) -0.2189(8) 0.4569(4) 0.038(3) Uani 1 1 d . . .
H80B H 0.2073 -0.2022 0.4419 0.046 Uiso 1 1 calc R . .
C811 C 0.1460(7) -0.0019(7) 0.4203(4) 0.029(2) Uani 1 1 d . . .
C812 C 0.0758(8) 0.0201(9) 0.3899(5) 0.044(3) Uani 1 1 d . . .
H81A H 0.0859 -0.0017 0.3584 0.053 Uiso 1 1 calc R . .
C813 C -0.0174(8) 0.0795(10) 0.4069(6) 0.061(4) Uani 1 1 d . . .
H81E H -0.0670 0.0943 0.3854 0.073 Uiso 1 1 calc R . .
C814 C -0.0403(10) 0.1173(9) 0.4537(6) 0.058(4) Uani 1 1 d . . .
H81D H -0.1023 0.1560 0.4621 0.070 Uiso 1 1 calc R . .
C815 C 0.0291(11) 0.0960(9) 0.4849(6) 0.059(4) Uani 1 1 d . . .
H81B H 0.0184 0.1185 0.5162 0.070 Uiso 1 1 calc R . .
C816 C 0.1210(9) 0.0371(8) 0.4684(4) 0.040(3) Uani 1 1 d . . .
H81C H 0.1701 0.0219 0.4903 0.048 Uiso 1 1 calc R . .
F41 F -0.0268(15) 1.0152(18) 0.0474(8) 0.118(8) Uiso 0.50 1 d PD . .
F42 F -0.146(3) 0.942(3) 0.0790(6) 0.32(3) Uiso 0.50 1 d PD . .
F43 F -0.1643(16) 0.9288(15) -0.0157(8) 0.119(8) Uiso 0.50 1 d PD . .
F44 F -0.2148(17) 1.0978(14) 0.0213(15) 0.25(2) Uiso 0.50 1 d PD . .
F45 F -0.0146(18) 0.8749(15) -0.0028(13) 0.162(12) Uiso 0.50 1 d PD . .
F46 F -0.075(2) 1.041(2) -0.0415(8) 0.169(13) Uiso 0.50 1 d PD . .

loop_
_atom_site_aniso_label
_atom_site_aniso_U_11
_atom_site_aniso_U_22
_atom_site_aniso_U_33
_atom_site_aniso_U_23
_atom_site_aniso_U_13
_atom_site_aniso_U_12
Au1 0.0290(3) 0.0290(4) 0.0251(4) -0.0047(3) 0.0005(3) -0.0161(3)
Au1' 0.047(5) 0.092(9) 0.059(6) -0.056(7) 0.027(4) -0.050(7)
Au2 0.01868(17) 0.02346(18) 0.0278(2) -0.00026(15) -0.00062(14) -0.01033(15)
Au3 0.02075(19) 0.02742(19) 0.0392(2) -0.00722(17) -0.00020(16) -0.01201(16)
Au4 0.02517(19) 0.02702(19) 0.0345(2) -0.00484(16) -0.00403(16) -0.01341(16)
Au5 0.0247(2) 0.02601(19) 0.0430(2) 0.00827(17) -0.01507(17) -0.01072(16)
Sb1 0.0289(4) 0.0274(3) 0.0488(5) -0.0055(3) 0.0038(3) -0.0129(3)
Sb2 0.0251(4) 0.0360(4) 0.0775(6) 0.0083(4) -0.0064(4) -0.0180(3)
Sb3 0.0843(11) 0.1178(13) 0.0841(11) -0.0624(10) 0.0587(9) -0.0842(11)
Sb4 0.0853(18) 0.116(2) 0.126(3) 0.071(2) -0.0532(18) -0.0520(18)
S1 0.0321(14) 0.0275(13) 0.065(2) 0.0031(13) -0.0185(14) -0.0124(12)
S2 0.0493(17) 0.0356(15) 0.0409(17) 0.0066(13) -0.0144(14) -0.0176(14)
S3 0.0402(15) 0.0278(13) 0.0445(17) 0.0097(12) -0.0128(13) -0.0192(12)
S4 0.0315(14) 0.0264(12) 0.0422(16) 0.0111(11) -0.0136(12) -0.0136(11)
P1 0.0173(11) 0.0228(11) 0.0245(13) 0.0012(10) -0.0003(10) -0.0099(10)
P2 0.0237(13) 0.0344(14) 0.0283(14) -0.0059(11) 0.0002(11) -0.0150(11)
P3 0.0183(11) 0.0240(12) 0.0272(13) 0.0043(10) -0.0035(10) -0.0098(10)
P4 0.0260(13) 0.0345(14) 0.0284(14) -0.0028(12) 0.0004(11) -0.0133(12)
P5 0.0241(13) 0.0265(13) 0.0386(16) -0.0008(12) -0.0105(11) -0.0123(11)
P6 0.0194(12) 0.0247(12) 0.0396(16) 0.0021(11) -0.0072(11) -0.0098(10)
P7 0.0159(11) 0.0240(12) 0.0332(14) -0.0070(11) -0.0026(10) -0.0081(10)
P8 0.0185(11) 0.0215(12) 0.0283(13) -0.0029(10) -0.0041(10) -0.0074(10)
F1 0.023(3) 0.055(4) 0.092(6) -0.011(4) 0.005(4) -0.007(3)
F2 0.030(4) 0.064(5) 0.071(5) -0.011(4) 0.011(3) -0.023(3)
F3 0.059(7) 0.175(13) 0.31(2) 0.189(15) -0.038(10) -0.037(8)
F4 0.053(6) 0.40(3) 0.29(2) -0.30(2) 0.066(9) -0.091(11)
F5 0.081(9) 0.248(18) 0.26(2) 0.187(16) -0.061(10) -0.088(11)
F6 0.088(8) 0.250(18) 0.29(2) -0.211(17) 0.096(11) -0.110(11)
F11 0.069(6) 0.081(7) 0.162(11) -0.012(7) -0.047(7) -0.036(5)
F12 0.131(10) 0.070(6) 0.113(9) -0.013(6) -0.045(7) -0.040(7)
F13 0.034(5) 0.091(7) 0.129(9) 0.025(6) 0.014(5) -0.002(5)
F14 0.038(4) 0.106(7) 0.079(6) -0.007(6) -0.002(4) -0.021(5)
F15 0.067(6) 0.067(6) 0.126(9) 0.042(6) -0.040(6) -0.040(5)
F16 0.050(5) 0.077(6) 0.116(8) 0.046(6) -0.024(5) -0.031(5)
F31 0.093(9) 0.163(12) 0.201(15) -0.061(11) 0.053(9) -0.087(9)
F32 0.175(13) 0.169(13) 0.120(10) -0.028(9) 0.031(9) -0.136(12)
F33 0.177(13) 0.169(12) 0.124(10) -0.087(9) 0.070(9) -0.138(11)
C11 0.044(7) 0.043(7) 0.059(8) 0.001(6) -0.026(6) -0.024(6)
C12 0.041(7) 0.043(7) 0.068(10) -0.006(7) -0.016(7) -0.017(6)
C13 0.058(9) 0.052(9) 0.095(13) -0.016(9) -0.027(9) -0.013(8)
C14 0.064(10) 0.067(10) 0.063(10) -0.014(8) -0.031(8) -0.012(8)
C15 0.075(10) 0.060(9) 0.068(10) 0.009(8) -0.031(8) -0.031(8)
C16 0.041(7) 0.044(7) 0.048(8) -0.002(6) -0.013(6) -0.016(6)
C17 0.062(17) 0.09(2) 0.050(16) -0.045(16) 0.007(13) -0.050(17)
C17' 0.063(18) 0.069(18) 0.017(12) -0.002(12) -0.004(11) -0.001(15)
C21 0.036(6) 0.039(6) 0.039(7) 0.014(5) -0.011(5) -0.014(5)
C22 0.043(7) 0.033(6) 0.051(7) 0.009(5) -0.015(6) -0.023(5)
C23 0.023(5) 0.017(4) 0.050(7) 0.010(4) -0.015(5) -0.006(4)
C24 0.039(6) 0.033(6) 0.046(7) -0.006(5) -0.012(5) -0.013(5)
C25 0.039(6) 0.025(5) 0.063(8) 0.025(5) -0.029(6) -0.019(5)
C26 0.032(6) 0.024(5) 0.045(7) 0.009(5) -0.021(5) -0.011(4)
C27 0.059(8) 0.055(8) 0.044(8) 0.003(6) -0.005(6) -0.024(7)
C100 0.022(5) 0.025(5) 0.028(5) -0.004(4) 0.002(4) -0.009(4)
C101 0.015(4) 0.025(5) 0.024(5) -0.003(4) -0.003(4) -0.007(4)
C102 0.023(5) 0.027(5) 0.038(6) -0.005(4) 0.002(4) -0.013(4)
C103 0.027(5) 0.046(6) 0.045(7) -0.019(6) -0.001(5) -0.016(5)
C104 0.036(6) 0.057(7) 0.026(6) -0.015(5) 0.003(5) -0.027(6)
C105 0.047(7) 0.070(8) 0.029(6) -0.003(6) 0.005(5) -0.044(7)
C106 0.041(6) 0.035(6) 0.044(7) -0.002(5) -0.001(5) -0.028(5)
C111 0.017(5) 0.027(5) 0.039(6) 0.007(5) -0.004(4) -0.003(4)
C112 0.019(5) 0.042(6) 0.051(7) 0.006(6) 0.001(5) -0.006(5)
C113 0.020(6) 0.070(9) 0.053(8) 0.018(7) -0.006(5) -0.015(6)
C114 0.025(6) 0.076(10) 0.059(9) 0.016(8) -0.009(6) -0.005(6)
C115 0.033(6) 0.049(7) 0.053(8) 0.029(6) 0.002(6) 0.002(6)
C116 0.024(5) 0.032(6) 0.055(8) 0.014(5) 0.002(5) -0.008(5)
C200 0.031(5) 0.032(5) 0.024(5) 0.004(4) 0.000(4) -0.013(5)
C201 0.017(5) 0.035(6) 0.046(7) -0.010(5) -0.006(4) -0.012(4)
C202 0.022(5) 0.031(5) 0.051(7) -0.005(5) -0.005(5) -0.010(4)
C203 0.044(7) 0.028(6) 0.075(9) 0.002(6) -0.019(6) -0.020(5)
C204 0.037(7) 0.024(6) 0.089(11) -0.013(7) -0.023(7) -0.008(5)
C205 0.038(7) 0.046(7) 0.086(11) -0.039(8) -0.017(7) -0.010(6)
C206 0.034(6) 0.042(7) 0.057(8) -0.023(6) -0.001(6) -0.012(5)
C211 0.021(5) 0.058(8) 0.040(7) -0.001(6) -0.004(5) -0.012(5)
C212 0.037(8) 0.094(13) 0.139(17) 0.043(12) -0.037(9) -0.039(9)
C214 0.023(7) 0.137(17) 0.095(14) -0.003(13) -0.002(8) -0.021(9)
C215 0.063(10) 0.103(13) 0.051(9) 0.023(9) -0.030(8) -0.024(10)
C216 0.054(9) 0.094(12) 0.053(9) 0.020(9) -0.028(7) -0.032(9)
C300 0.024(5) 0.018(4) 0.043(6) 0.010(4) -0.013(4) -0.009(4)
C301 0.018(5) 0.027(5) 0.040(6) 0.004(5) -0.005(4) -0.008(4)
C302 0.035(6) 0.051(7) 0.025(6) 0.001(5) -0.006(5) -0.016(5)
C303 0.024(6) 0.056(8) 0.068(9) -0.005(7) -0.010(6) -0.015(6)
C304 0.035(7) 0.053(8) 0.067(9) 0.020(7) -0.032(6) -0.021(6)
C305 0.042(7) 0.043(6) 0.039(7) 0.007(5) -0.018(5) -0.021(6)
C306 0.022(5) 0.039(6) 0.047(7) 0.005(5) 0.003(5) -0.018(5)
C311 0.034(6) 0.029(5) 0.032(6) 0.013(4) -0.020(5) -0.021(5)
C312 0.033(7) 0.025(6) 0.116(13) 0.006(7) -0.013(7) -0.009(5)
C313 0.055(9) 0.021(6) 0.19(2) 0.005(9) -0.049(12) -0.011(6)
C314 0.141(18) 0.050(9) 0.094(14) 0.034(9) -0.083(13) -0.064(12)
C315 0.19(2) 0.047(8) 0.034(8) 0.010(7) -0.023(10) -0.076(12)
C316 0.086(10) 0.036(6) 0.049(8) 0.005(6) -0.016(7) -0.043(7)
C400 0.018(4) 0.026(5) 0.025(5) -0.008(4) -0.003(4) -0.006(4)
C401 0.034(6) 0.038(6) 0.032(6) 0.001(5) -0.011(5) -0.017(5)
C402 0.035(6) 0.034(6) 0.061(8) 0.010(6) -0.015(6) -0.016(5)
C403 0.071(9) 0.047(7) 0.055(8) 0.017(6) -0.040(7) -0.037(7)
C404 0.060(9) 0.046(8) 0.050(8) 0.010(7) -0.017(7) -0.001(7)
C405 0.052(9) 0.083(12) 0.063(10) 0.033(9) 0.014(8) 0.027(8)
C406 0.037(8) 0.079(11) 0.061(10) 0.020(8) 0.016(7) 0.009(7)
C411 0.035(6) 0.022(5) 0.039(7) 0.002(5) 0.002(5) 0.000(5)
C412 0.066(9) 0.044(7) 0.054(9) -0.008(6) 0.023(7) -0.016(7)
C413 0.093(13) 0.046(8) 0.074(11) -0.005(8) 0.047(10) -0.021(8)
C414 0.076(10) 0.046(8) 0.036(7) -0.010(6) 0.016(7) -0.008(7)
C415 0.057(8) 0.048(7) 0.050(8) -0.011(6) -0.024(7) -0.011(7)
C416 0.041(7) 0.052(7) 0.047(7) -0.009(6) -0.013(6) -0.020(6)
C501 0.032(5) 0.023(5) 0.031(6) 0.001(4) -0.013(4) -0.011(4)
C502 0.049(7) 0.033(6) 0.043(7) 0.002(5) -0.014(6) -0.021(5)
C503 0.041(7) 0.023(5) 0.051(8) 0.004(5) -0.015(6) -0.002(5)
C504 0.026(6) 0.035(6) 0.051(7) 0.004(5) -0.012(5) -0.004(5)
C505 0.038(6) 0.039(6) 0.050(7) 0.002(6) -0.015(6) -0.014(5)
C506 0.032(6) 0.022(5) 0.045(7) 0.005(5) -0.021(5) -0.008(4)
C511 0.023(5) 0.021(5) 0.050(7) -0.003(5) -0.016(5) -0.004(4)
C512 0.036(6) 0.030(6) 0.056(8) -0.007(5) 0.000(6) -0.014(5)
C513 0.048(7) 0.044(7) 0.045(7) 0.000(6) -0.003(6) -0.020(6)
C514 0.033(6) 0.024(5) 0.061(8) -0.015(6) -0.002(6) 0.000(5)
C515 0.042(7) 0.021(5) 0.073(9) -0.001(6) -0.020(6) -0.015(5)
C516 0.041(6) 0.034(6) 0.046(7) 0.003(5) -0.011(5) -0.020(5)
C601 0.033(6) 0.047(7) 0.042(7) 0.009(6) -0.017(5) -0.021(5)
C602 0.043(7) 0.040(6) 0.055(8) 0.003(6) -0.010(6) -0.029(6)
C603 0.052(8) 0.051(7) 0.054(8) 0.017(6) -0.016(6) -0.032(7)
C604 0.116(14) 0.064(9) 0.040(8) 0.015(7) -0.029(8) -0.054(10)
C605 0.099(13) 0.063(9) 0.042(8) 0.004(7) -0.016(8) -0.038(9)
C606 0.062(8) 0.031(6) 0.056(8) 0.012(6) -0.018(7) -0.018(6)
C611 0.019(5) 0.036(6) 0.029(6) 0.005(5) -0.005(4) -0.010(4)
C612 0.030(6) 0.023(5) 0.053(7) 0.001(5) -0.009(5) 0.000(5)
C613 0.031(7) 0.043(7) 0.075(10) 0.008(7) -0.010(7) 0.005(6)
C614 0.024(6) 0.070(10) 0.067(10) 0.007(8) -0.014(6) 0.009(7)
C615 0.030(7) 0.083(11) 0.063(9) 0.002(8) -0.019(6) -0.024(7)
C616 0.022(5) 0.052(7) 0.066(9) -0.005(6) -0.010(5) -0.017(5)
C701 0.024(5) 0.026(5) 0.032(6) 0.000(4) -0.007(4) -0.009(4)
C702 0.023(5) 0.040(6) 0.061(8) -0.022(6) -0.007(5) -0.010(5)
C703 0.028(6) 0.060(8) 0.029(6) -0.008(6) 0.003(5) -0.012(6)
C704 0.051(7) 0.036(6) 0.035(6) -0.006(5) -0.001(5) -0.023(6)
C705 0.042(6) 0.034(6) 0.034(6) 0.004(5) -0.010(5) -0.027(5)
C706 0.023(5) 0.036(6) 0.040(6) -0.006(5) -0.008(5) -0.014(5)
C711 0.023(5) 0.032(5) 0.035(6) -0.012(5) -0.002(4) -0.008(4)
C712 0.023(5) 0.036(6) 0.053(7) -0.020(5) -0.005(5) -0.007(5)
C713 0.021(5) 0.054(8) 0.062(9) -0.010(7) -0.017(5) -0.008(5)
C714 0.037(7) 0.034(6) 0.052(8) -0.006(6) -0.021(6) 0.009(5)
C715 0.041(6) 0.020(5) 0.056(8) -0.001(5) -0.009(6) -0.008(5)
C716 0.027(5) 0.030(6) 0.058(8) -0.004(5) -0.007(5) -0.013(5)
C801 0.020(5) 0.024(5) 0.029(5) -0.006(4) -0.002(4) -0.004(4)
C802 0.027(6) 0.042(6) 0.047(7) 0.009(5) -0.018(5) -0.012(5)
C803 0.041(7) 0.046(7) 0.045(7) 0.001(6) -0.021(6) 0.000(6)
C804 0.055(8) 0.031(6) 0.032(7) 0.010(5) -0.011(6) 0.008(6)
C805 0.051(8) 0.037(6) 0.052(8) 0.011(6) 0.004(6) -0.012(6)
C806 0.028(6) 0.039(6) 0.039(7) 0.000(5) 0.002(5) -0.009(5)
C811 0.019(5) 0.022(5) 0.040(6) -0.002(4) 0.005(4) -0.003(4)
C812 0.024(6) 0.054(7) 0.046(7) 0.004(6) -0.004(5) -0.011(5)
C813 0.011(5) 0.062(9) 0.081(11) 0.015(8) 0.002(6) 0.003(5)
C814 0.039(7) 0.035(7) 0.073(10) 0.003(7) 0.028(7) 0.004(6)
C815 0.073(10) 0.036(7) 0.057(9) -0.011(6) 0.038(8) -0.017(7)
C816 0.047(7) 0.032(6) 0.031(6) 0.000(5) 0.003(5) -0.009(5)

loop_
_atom_type_symbol
_atom_type_description
_atom_type_scat_dispersion_real
_atom_type_scat_dispersion_imag
_atom_type_scat_source
C C 0.0033 0.0016 'International Tables Vol C Tables 4.2.6.8 and 6.1.1.4'
H H 0.0000 0.0000 'International Tables Vol C Tables 4.2.6.8 and 6.1.1.4'
N N 0.0061 0.0033 'International Tables Vol C Tables 4.2.6.8 and 6.1.1.4'
O O 0.0106 0.0060 'International Tables Vol C Tables 4.2.6.8 and 6.1.1.4'
F F 0.0171 0.0103 'International Tables Vol C Tables 4.2.6.8 and 6.1.1.4'
P P 0.1023 0.0942 'International Tables Vol C Tables 4.2.6.8 and 6.1.1.4'
S S 0.1246 0.1234 'International Tables Vol C Tables 4.2.6.8 and 6.1.1.4'
Sb Sb -0.5866 1.5461 'International Tables Vol C Tables 4.2.6.8 and 6.1.1.4'
Au Au -2.0133 8.8022 'International Tables Vol C Tables 4.2.6.8 and 6.1.1.4'

loop_
_geom_angle_atom_site_label_1
_geom_angle_atom_site_label_2
_geom_angle_atom_site_label_3
_geom_angle
_geom_angle_site_symmetry_1
_geom_angle_site_symmetry_3
_geom_angle_publ_flag
P2 Au1 P4 168.44(11) . . ?
P2 Au1 Au2 90.74(8) . . ?
P4 Au1 Au2 88.71(8) . . ?
P4 Au1' P2 165.3(6) . . ?
P4 Au1' Au2 100.8(4) . . ?
P2 Au1' Au2 93.8(5) . . ?
P3 Au2 P1 165.69(8) . . ?
P3 Au2 S4 89.85(8) . . ?
P1 Au2 S4 104.41(8) . . ?
P3 Au2 Au1' 87.2(3) . . ?
P1 Au2 Au1' 92.3(3) . . ?
S4 Au2 Au1' 96.4(3) . . ?
P3 Au2 Au1 90.68(7) . . ?
P1 Au2 Au1 90.27(7) . . ?
S4 Au2 Au1 91.15(7) . . ?
Au1' Au2 Au1 6.3(3) . . ?
P6 Au3 P7 164.17(9) . . ?
P6 Au3 S1 116.93(9) . . ?
P7 Au3 S1 78.44(9) . . ?
P6 Au3 Au4 93.51(7) . . ?
P7 Au3 Au4 86.43(7) . . ?
S1 Au3 Au4 102.00(7) . . ?
P5 Au4 P8 172.78(9) . . ?
P5 Au4 S3 107.63(9) . . ?
P8 Au4 S3 79.49(8) . . ?
P5 Au4 Au3 88.18(7) . . ?
P8 Au4 Au3 94.29(7) . . ?
S3 Au4 Au3 80.69(7) . . ?
S2 Au5 S1 85.73(11) . . ?
S2 Au5 S3 173.19(10) . . ?
S1 Au5 S3 91.65(11) . . ?
S2 Au5 S4 97.17(10) . . ?
S1 Au5 S4 173.56(10) . . ?
S3 Au5 S4 86.08(10) . . ?
F3 Sb1 F5 172.4(12) . . ?
F3 Sb1 F4 94.4(11) . . ?
F5 Sb1 F4 93.0(11) . . ?
F3 Sb1 F6 83.5(10) . . ?
F5 Sb1 F6 89.2(11) . . ?
F4 Sb1 F6 177.8(11) . . ?
F3 Sb1 F2 92.0(4) . . ?
F5 Sb1 F2 85.7(5) . . ?
F4 Sb1 F2 92.7(4) . . ?
F6 Sb1 F2 87.4(4) . . ?
F3 Sb1 F1 87.9(5) . . ?
F5 Sb1 F1 94.6(5) . . ?
F4 Sb1 F1 85.6(4) . . ?
F6 Sb1 F1 94.3(4) . . ?
F2 Sb1 F1 178.3(4) . . ?
F15 Sb2 F16 178.1(5) . . ?
F15 Sb2 F12 88.9(5) . . ?
F16 Sb2 F12 92.9(5) . . ?
F15 Sb2 F11 90.2(5) . . ?
F16 Sb2 F11 87.9(5) . . ?
F12 Sb2 F11 176.3(5) . . ?
F15 Sb2 F13 91.1(4) . . ?
F16 Sb2 F13 89.2(4) . . ?
F12 Sb2 F13 91.6(6) . . ?
F11 Sb2 F13 92.0(5) . . ?
F15 Sb2 F14 89.5(4) . . ?
F16 Sb2 F14 90.1(4) . . ?
F12 Sb2 F14 93.0(5) . . ?
F11 Sb2 F14 83.4(4) . . ?
F13 Sb2 F14 175.4(5) . . ?
F32 Sb3 F32 180.0(11) . 2_665 ?
F32 Sb3 F31 83.8(7) . 2_665 ?
F32 Sb3 F31 96.2(7) 2_665 2_665 ?
F32 Sb3 F31 96.2(7) . . ?
F32 Sb3 F31 83.8(7) 2_665 . ?
F31 Sb3 F31 180.000(1) 2_665 . ?
F32 Sb3 F33 90.8(6) . . ?
F32 Sb3 F33 89.2(6) 2_665 . ?
F31 Sb3 F33 93.5(6) 2_665 . ?
F31 Sb3 F33 86.5(6) . . ?
F32 Sb3 F33 89.2(6) . 2_665 ?
F32 Sb3 F33 90.8(6) 2_665 2_665 ?
F31 Sb3 F33 86.5(6) 2_665 2_665 ?
F31 Sb3 F33 93.5(6) . 2_665 ?
F33 Sb3 F33 180.0(5) . 2_665 ?
F43 Sb4 F44 97.6(9) . . ?
F43 Sb4 F41 164.9(11) . . ?
F44 Sb4 F41 97.5(13) . . ?
F43 Sb4 F46 95.1(13) . . ?
F44 Sb4 F46 89.1(17) . . ?
F41 Sb4 F46 84.3(13) . . ?
F43 Sb4 F42 91.2(8) . . ?
F44 Sb4 F42 87.0(9) . . ?
F41 Sb4 F42 90.4(8) . . ?
F46 Sb4 F42 172.9(15) . . ?
F43 Sb4 F45 72.3(13) . . ?
F44 Sb4 F45 166.7(16) . . ?
F41 Sb4 F45 92.6(14) . . ?
F46 Sb4 F45 83.4(15) . . ?
F42 Sb4 F45 101.5(17) . . ?
C11 S1 Au5 107.8(4) . . ?
C11 S1 Au3 107.8(4) . . ?
Au5 S1 Au3 82.39(9) . . ?
C16 S2 Au5 107.0(4) . . ?
C23 S3 Au5 106.5(4) . . ?
C23 S3 Au4 86.8(3) . . ?
Au5 S3 Au4 103.98(10) . . ?
C26 S4 Au5 106.2(3) . . ?
C26 S4 Au2 95.5(3) . . ?
Au5 S4 Au2 106.52(10) . . ?
C111 P1 C100 106.2(5) . . ?
C111 P1 C101 98.4(5) . . ?
C100 P1 C101 108.5(4) . . ?
C111 P1 Au2 112.9(4) . . ?
C100 P1 Au2 108.7(3) . . ?
C101 P1 Au2 121.0(3) . . ?
C211 P2 C201 101.4(5) . . ?
C211 P2 C100 101.5(5) . . ?
C201 P2 C100 108.4(5) . . ?
C211 P2 Au1 117.0(4) . . ?
C201 P2 Au1 113.7(4) . . ?
C100 P2 Au1 113.5(3) . . ?
C211 P2 Au1' 113.5(6) . . ?
C201 P2 Au1' 122.8(4) . . ?
C100 P2 Au1' 107.2(4) . . ?
Au1 P2 Au1' 9.2(3) . . ?
C311 P3 C301 102.1(5) . . ?
C311 P3 C200 110.4(5) . . ?
C301 P3 C200 105.1(5) . . ?
C311 P3 Au2 111.0(4) . . ?
C301 P3 Au2 113.7(4) . . ?
C200 P3 Au2 113.7(3) . . ?
C401 P4 C200 102.0(5) . . ?
C401 P4 C411 107.9(5) . . ?
C200 P4 C411 105.8(5) . . ?
C401 P4 Au1' 103.3(5) . . ?
C200 P4 Au1' 110.1(5) . . ?
C411 P4 Au1' 125.4(5) . . ?
C401 P4 Au1 110.8(4) . . ?
C200 P4 Au1 113.8(3) . . ?
C411 P4 Au1 115.6(4) . . ?
Au1' P4 Au1 10.1(3) . . ?
C501 P5 C300 97.7(5) . . ?
C501 P5 C511 107.6(5) . . ?
C300 P5 C511 109.4(5) . . ?
C501 P5 Au4 112.5(3) . . ?
C300 P5 Au4 114.3(3) . . ?
C511 P5 Au4 114.1(4) . . ?
C601 P6 C611 96.3(5) . . ?
C601 P6 C300 107.7(5) . . ?
C611 P6 C300 112.0(5) . . ?
C601 P6 Au3 117.6(4) . . ?
C611 P6 Au3 112.1(4) . . ?
C300 P6 Au3 110.4(3) . . ?
C711 P7 C701 99.6(5) . . ?
C711 P7 C400 108.3(5) . . ?
C701 P7 C400 109.5(4) . . ?
C711 P7 Au3 113.9(3) . . ?
C701 P7 Au3 113.4(3) . . ?
C400 P7 Au3 111.5(3) . . ?
C801 P8 C811 102.9(5) . . ?
C801 P8 C400 102.7(5) . . ?
C811 P8 C400 110.3(4) . . ?
C801 P8 Au4 116.0(3) . . ?
C811 P8 Au4 114.5(3) . . ?
C400 P8 Au4 109.7(3) . . ?
C16 C11 C12 117.5(13) . . ?
C16 C11 S1 119.7(10) . . ?
C12 C11 S1 122.8(10) . . ?
C11 C12 C13 125.8(13) . . ?
C11 C12 H12A 117.1 . . ?
C13 C12 H12A 117.1 . . ?
C14 C13 C12 116.1(14) . . ?
C14 C13 C17 112.2(19) . . ?
C12 C13 C17 131.2(18) . . ?
C17' C14 C13 112(2) . . ?
C17' C14 C15 129(2) . . ?
C13 C14 C15 119.2(16) . . ?
C16 C15 C14 124.7(15) . . ?
C16 C15 H15A 117.7 . . ?
C14 C15 H15A 117.7 . . ?
C11 C16 C15 116.7(12) . . ?
C11 C16 S2 119.6(10) . . ?
C15 C16 S2 123.6(11) . . ?
C13 C17 H17A 109.5 . . ?
C13 C17 H17B 109.5 . . ?
H17A C17 H17B 109.5 . . ?
C13 C17 H17C 109.5 . . ?
H17A C17 H17C 109.5 . . ?
H17B C17 H17C 109.5 . . ?
C14 C17' H17D 109.5 . . ?
C14 C17' H17E 109.5 . . ?
H17D C17' H17E 109.5 . . ?
C14 C17' H17F 109.5 . . ?
H17D C17' H17F 109.5 . . ?
H17E C17' H17F 109.5 . . ?
C24 C21 C22 116.6(11) . . ?
C24 C21 C27 118.8(11) . . ?
C22 C21 C27 124.6(11) . . ?
C21 C22 C23 125.4(10) . . ?
C21 C22 H22A 117.3 . . ?
C23 C22 H22A 117.3 . . ?
C26 C23 C22 116.8(10) . . ?
C26 C23 S3 121.9(9) . . ?
C22 C23 S3 121.2(8) . . ?
C21 C24 C25 118.2(11) . . ?
C21 C24 H24A 120.9 . . ?
C25 C24 H24A 120.9 . . ?
C24 C25 C26 125.0(10) . . ?
C24 C25 H25A 117.5 . . ?
C26 C25 H25A 117.5 . . ?
C23 C26 C25 117.9(11) . . ?
C23 C26 S4 118.9(9) . . ?
C25 C26 S4 123.1(8) . . ?
C21 C27 H27A 109.5 . . ?
C21 C27 H27B 109.5 . . ?
H27A C27 H27B 109.5 . . ?
C21 C27 H27C 109.5 . . ?
H27A C27 H27C 109.5 . . ?
H27B C27 H27C 109.5 . . ?
P1 C100 P2 118.6(5) . . ?
P1 C100 H10A 107.7 . . ?
P2 C100 H10A 107.7 . . ?
P1 C100 H10G 107.7 . . ?
P2 C100 H10G 107.7 . . ?
H10A C100 H10G 107.1 . . ?
C106 C101 C102 116.0(9) . . ?
C106 C101 P1 123.9(8) . . ?
C102 C101 P1 119.9(7) . . ?
C103 C102 C101 122.3(9) . . ?
C103 C102 H10C 118.8 . . ?
C101 C102 H10C 118.8 . . ?
C104 C103 C102 121.0(10) . . ?
C104 C103 H10F 119.5 . . ?
C102 C103 H10F 119.5 . . ?
C103 C104 C105 117.0(10) . . ?
C103 C104 H10B 121.5 . . ?
C105 C104 H10B 121.5 . . ?
C104 C105 C106 122.4(10) . . ?
C104 C105 H10D 118.8 . . ?
C106 C105 H10D 118.8 . . ?
C101 C106 C105 121.3(10) . . ?
C101 C106 H10E 119.4 . . ?
C105 C106 H10E 119.4 . . ?
C116 C111 C112 122.0(10) . . ?
C116 C111 P1 117.0(8) . . ?
C112 C111 P1 120.9(8) . . ?
C113 C112 C111 121.7(11) . . ?
C113 C112 H11A 119.2 . . ?
C111 C112 H11A 119.2 . . ?
C112 C113 C114 116.5(11) . . ?
C112 C113 H11C 121.8 . . ?
C114 C113 H11C 121.8 . . ?
C113 C114 C115 123.1(12) . . ?
C113 C114 H11D 118.4 . . ?
C115 C114 H11D 118.4 . . ?
C116 C115 C114 119.5(11) . . ?
C116 C115 H11E 120.3 . . ?
C114 C115 H11E 120.3 . . ?
C111 C116 C115 117.2(11) . . ?
C111 C116 H11B 121.4 . . ?
C115 C116 H11B 121.4 . . ?
P4 C200 P3 113.4(5) . . ?
P4 C200 H20A 108.9 . . ?
P3 C200 H20A 108.9 . . ?
P4 C200 H20B 108.9 . . ?
P3 C200 H20B 108.9 . . ?
H20A C200 H20B 107.7 . . ?
C202 C201 C206 120.9(10) . . ?
C202 C201 P2 119.2(8) . . ?
C206 C201 P2 119.9(9) . . ?
C201 C202 C203 117.0(12) . . ?
C201 C202 H20C 121.5 . . ?
C203 C202 H20C 121.5 . . ?
C202 C203 C204 122.3(13) . . ?
C202 C203 H20F 118.9 . . ?
C204 C203 H20F 118.9 . . ?
C205 C204 C203 121.9(11) . . ?
C205 C204 H20G 119.0 . . ?
C203 C204 H20G 119.0 . . ?
C206 C205 C204 115.0(12) . . ?
C206 C205 H20E 122.5 . . ?
C204 C205 H20E 122.5 . . ?
C205 C206 C201 122.9(13) . . ?
C205 C206 H20D 118.5 . . ?
C201 C206 H20D 118.5 . . ?
C216 C211 C212 118.8(13) . . ?
C216 C211 P2 118.5(11) . . ?
C212 C211 P2 122.5(11) . . ?
C211 C212 C213 126.3(16) . . ?
C211 C212 C21' 118(3) . . ?
C213 C212 C21' 34(2) . . ?
C211 C212 H21B 116.8 . . ?
C213 C212 H21B 116.8 . . ?
C21' C212 H21B 113.1 . . ?
C214 C213 C212 108.2(17) . . ?
C214 C21' C212 107(2) . . ?
C215 C214 C213 122.4(16) . . ?
C215 C214 C21' 116(3) . . ?
C213 C214 C21' 35(2) . . ?
C215 C214 H21D 118.8 . . ?
C213 C214 H21D 118.8 . . ?
C21' C214 H21D 113.2 . . ?
C214 C215 C216 121.8(16) . . ?
C214 C215 H21A 119.1 . . ?
C216 C215 H21A 119.1 . . ?
C211 C216 C215 117.8(16) . . ?
C211 C216 H21C 121.1 . . ?
C215 C216 H21C 121.1 . . ?
P5 C300 P6 118.1(5) . . ?
P5 C300 H30A 107.8 . . ?
P6 C300 H30A 107.8 . . ?
P5 C300 H30G 107.8 . . ?
P6 C300 H30G 107.8 . . ?
H30A C300 H30G 107.1 . . ?
C306 C301 C302 124.3(9) . . ?
C306 C301 P3 114.2(7) . . ?
C302 C301 P3 121.5(8) . . ?
C303 C302 C301 116.6(11) . . ?
C303 C302 H30B 121.7 . . ?
C301 C302 H30B 121.7 . . ?
C302 C303 C304 118.5(11) . . ?
C302 C303 H30E 120.7 . . ?
C304 C303 H30E 120.7 . . ?
C303 C304 C305 125.2(11) . . ?
C303 C304 H30F 117.4 . . ?
C305 C304 H30F 117.4 . . ?
C306 C305 C304 116.3(12) . . ?
C306 C305 H30D 121.8 . . ?
C304 C305 H30D 121.8 . . ?
C305 C306 C301 119.1(10) . . ?
C305 C306 H30C 120.5 . . ?
C301 C306 H30C 120.5 . . ?
C316 C311 C312 123.6(11) . . ?
C316 C311 P3 117.1(9) . . ?
C312 C311 P3 119.3(8) . . ?
C313 C312 C311 118.9(15) . . ?
C313 C312 H31B 120.5 . . ?
C311 C312 H31B 120.5 . . ?
C312 C313 C314 116.5(17) . . ?
C312 C313 H31E 121.7 . . ?
C314 C313 H31E 121.7 . . ?
C313 C314 C315 125.8(14) . . ?
C313 C314 H31C 117.1 . . ?
C315 C314 H31C 117.1 . . ?
C316 C315 C314 119.1(15) . . ?
C316 C315 H31D 120.5 . . ?
C314 C315 H31D 120.5 . . ?
C315 C316 C311 116.1(15) . . ?
C315 C316 H31A 121.9 . . ?
C311 C316 H31A 121.9 . . ?
P8 C400 P7 117.0(5) . . ?
P8 C400 H40A 108.0 . . ?
P7 C400 H40A 108.0 . . ?
P8 C400 H40G 108.0 . . ?
P7 C400 H40G 108.0 . . ?
H40A C400 H40G 107.3 . . ?
C402 C401 C406 121.9(12) . . ?
C402 C401 P4 119.7(9) . . ?
C406 C401 P4 118.4(10) . . ?
C403 C402 C401 118.0(12) . . ?
C403 C402 H40B 121.0 . . ?
C401 C402 H40B 121.0 . . ?
C402 C403 C404 118.2(13) . . ?
C402 C403 H40C 120.9 . . ?
C404 C403 H40C 120.9 . . ?
C405 C404 C403 124.7(13) . . ?
C405 C404 H40D 117.7 . . ?
C403 C404 H40D 117.7 . . ?
C406 C405 C404 115.6(15) . . ?
C406 C405 H40E 122.2 . . ?
C404 C405 H40E 122.2 . . ?
C405 C406 C401 121.2(15) . . ?
C405 C406 H40F 119.4 . . ?
C401 C406 H40F 119.4 . . ?
C412 C411 C416 116.0(11) . . ?
C412 C411 P4 124.8(10) . . ?
C416 C411 P4 119.2(9) . . ?
C411 C412 C413 121.8(14) . . ?
C411 C412 H41E 119.1 . . ?
C413 C412 H41E 119.1 . . ?
C414 C413 C412 121.6(14) . . ?
C414 C413 H41F 119.2 . . ?
C412 C413 H41F 119.2 . . ?
C413 C414 C415 116.3(12) . . ?
C413 C414 H41A 121.9 . . ?
C415 C414 H41A 121.9 . . ?
C414 C415 C416 122.6(13) . . ?
C414 C415 H41D 118.7 . . ?
C416 C415 H41D 118.7 . . ?
C411 C416 C415 121.7(12) . . ?
C411 C416 H41C 119.2 . . ?
C415 C416 H41C 119.2 . . ?
C506 C501 C502 122.7(10) . . ?
C506 C501 P5 118.7(7) . . ?
C502 C501 P5 118.1(8) . . ?
C503 C502 C501 117.7(11) . . ?
C503 C502 H50D 121.2 . . ?
C501 C502 H50D 121.2 . . ?
C502 C503 C504 119.8(10) . . ?
C502 C503 H50E 120.1 . . ?
C504 C503 H50E 120.1 . . ?
C503 C504 C505 121.3(10) . . ?
C503 C504 H50A 119.3 . . ?
C505 C504 H50A 119.3 . . ?
C506 C505 C504 120.7(11) . . ?
C506 C505 H50C 119.6 . . ?
C504 C505 H50C 119.6 . . ?
C505 C506 C501 117.7(10) . . ?
C505 C506 H50B 121.1 . . ?
C501 C506 H50B 121.1 . . ?
C516 C511 C512 117.0(10) . . ?
C516 C511 P5 120.8(10) . . ?
C512 C511 P5 122.1(8) . . ?
C511 C512 C513 124.8(11) . . ?
C511 C512 H51B 117.6 . . ?
C513 C512 H51B 117.6 . . ?
C514 C513 C512 117.8(12) . . ?
C514 C513 H51D 121.1 . . ?
C512 C513 H51D 121.1 . . ?
C513 C514 C515 117.9(11) . . ?
C513 C514 H51C 121.0 . . ?
C515 C514 H51C 121.0 . . ?
C514 C515 C516 124.0(11) . . ?
C514 C515 H51E 118.0 . . ?
C516 C515 H51E 118.0 . . ?
C511 C516 C515 118.4(12) . . ?
C511 C516 H51A 120.8 . . ?
C515 C516 H51A 120.8 . . ?
C602 C601 C606 121.6(11) . . ?
C602 C601 P6 120.0(10) . . ?
C606 C601 P6 118.3(9) . . ?
C603 C602 C601 115.4(12) . . ?
C603 C602 H60A 122.3 . . ?
C601 C602 H60A 122.3 . . ?
C602 C603 C604 122.9(12) . . ?
C602 C603 H60C 118.5 . . ?
C604 C603 H60C 118.5 . . ?
C605 C604 C603 121.9(13) . . ?
C605 C604 H60E 119.0 . . ?
C603 C604 H60E 119.0 . . ?
C606 C605 C604 116.0(14) . . ?
C606 C605 H60D 122.0 . . ?
C604 C605 H60D 122.0 . . ?
C605 C606 C601 122.0(12) . . ?
C605 C606 H60B 119.0 . . ?
C601 C606 H60B 119.0 . . ?
C616 C611 C612 120.5(10) . . ?
C616 C611 P6 120.9(9) . . ?
C612 C611 P6 118.4(8) . . ?
C613 C612 C611 120.8(12) . . ?
C613 C612 H61A 119.6 . . ?
C611 C612 H61A 119.6 . . ?
C612 C613 C614 117.7(13) . . ?
C612 C613 H61E 121.2 . . ?
C614 C613 H61E 121.2 . . ?
C615 C614 C613 121.4(12) . . ?
C615 C614 H61C 119.3 . . ?
C613 C614 H61C 119.3 . . ?
C616 C615 C614 122.2(13) . . ?
C616 C615 H61D 118.9 . . ?
C614 C615 H61D 118.9 . . ?
C615 C616 C611 117.3(12) . . ?
C615 C616 H61B 121.4 . . ?
C611 C616 H61B 121.4 . . ?
C706 C701 C702 118.9(9) . . ?
C706 C701 P7 120.9(7) . . ?
C702 C701 P7 120.2(7) . . ?
C703 C702 C701 124.9(9) . . ?
C703 C702 H70B 117.5 . . ?
C701 C702 H70B 117.5 . . ?
C702 C703 C704 115.8(10) . . ?
C702 C703 H70E 122.1 . . ?
C704 C703 H70E 122.1 . . ?
C703 C704 C705 119.7(10) . . ?
C703 C704 H70A 120.1 . . ?
C705 C704 H70A 120.1 . . ?
C706 C705 C704 124.4(9) . . ?
C706 C705 H70D 117.8 . . ?
C704 C705 H70D 117.8 . . ?
C701 C706 C705 116.2(9) . . ?
C701 C706 H70C 121.9 . . ?
C705 C706 H70C 121.9 . . ?
C716 C711 C712 122.3(10) . . ?
C716 C711 P7 120.7(8) . . ?
C712 C711 P7 116.9(8) . . ?
C713 C712 C711 118.8(10) . . ?
C713 C712 H71A 120.6 . . ?
C711 C712 H71A 120.6 . . ?
C712 C713 C714 118.5(10) . . ?
C712 C713 H71D 120.7 . . ?
C714 C713 H71D 120.7 . . ?
C713 C714 C715 123.2(10) . . ?
C713 C714 H71E 118.4 . . ?
C715 C714 H71E 118.4 . . ?
C716 C715 C714 118.5(10) . . ?
C716 C715 H71B 120.7 . . ?
C714 C715 H71B 120.7 . . ?
C715 C716 C711 118.7(10) . . ?
C715 C716 H71C 120.7 . . ?
C711 C716 H71C 120.7 . . ?
C802 C801 C806 123.1(10) . . ?
C802 C801 P8 117.3(8) . . ?
C806 C801 P8 119.5(8) . . ?
C803 C802 C801 115.4(12) . . ?
C803 C802 H80A 122.3 . . ?
C801 C802 H80A 122.3 . . ?
C802 C803 C804 123.0(12) . . ?
C802 C803 H80D 118.5 . . ?
C804 C803 H80D 118.5 . . ?
C805 C804 C803 120.5(11) . . ?
C805 C804 H80C 119.8 . . ?
C803 C804 H80C 119.8 . . ?
C806 C805 C804 118.1(13) . . ?
C806 C805 H80E 121.0 . . ?
C804 C805 H80E 121.0 . . ?
C805 C806 C801 119.9(12) . . ?
C805 C806 H80B 120.0 . . ?
C801 C806 H80B 120.0 . . ?
C812 C811 C816 116.0(10) . . ?
C812 C811 P8 120.9(9) . . ?
C816 C811 P8 122.8(8) . . ?
C811 C812 C813 117.5(13) . . ?
C811 C812 H81A 121.3 . . ?
C813 C812 H81A 121.3 . . ?
C814 C813 C812 125.8(13) . . ?
C814 C813 H81E 117.1 . . ?
C812 C813 H81E 117.1 . . ?
C815 C814 C813 117.8(12) . . ?
C815 C814 H81D 121.1 . . ?
C813 C814 H81D 121.1 . . ?
C814 C815 C816 116.6(13) . . ?
C814 C815 H81B 121.7 . . ?
C816 C815 H81B 121.7 . . ?
C815 C816 C811 126.4(12) . . ?
C815 C816 H81C 116.8 . . ?
C811 C816 H81C 116.8 . . ?
F46 F41 Sb4 120(2) 2_575 . ?
F41 F46 Sb4 105.9(18) 2_575 . ?

loop_
_geom_bond_atom_site_label_1
_geom_bond_atom_site_label_2
_geom_bond_distance
_geom_bond_site_symmetry_2
_geom_bond_publ_flag
Au1 P2 2.336(3) . ?
Au1 P4 2.342(3) . ?
Au1 Au2 3.1253(13) . ?
Au1' P4 2.150(15) . ?
Au1' P2 2.542(14) . ?
Au1' Au2 2.830(12) . ?
Au2 P3 2.355(2) . ?
Au2 P1 2.369(2) . ?
Au2 S4 2.710(3) . ?
Au3 P6 2.304(3) . ?
Au3 P7 2.314(3) . ?
Au3 S1 2.837(3) . ?
Au3 Au4 3.1667(9) . ?
Au4 P5 2.311(3) . ?
Au4 P8 2.318(2) . ?
Au4 S3 2.932(3) . ?
Au5 S2 2.336(3) . ?
Au5 S1 2.342(3) . ?
Au5 S3 2.349(3) . ?
Au5 S4 2.374(3) . ?
Sb1 F3 1.723(11) . ?
Sb1 F5 1.723(12) . ?
Sb1 F4 1.827(10) . ?
Sb1 F6 1.864(12) . ?
Sb1 F2 1.891(6) . ?
Sb1 F1 1.896(7) . ?
Sb2 F15 1.762(8) . ?
Sb2 F16 1.763(8) . ?
Sb2 F12 1.859(10) . ?
Sb2 F11 1.899(10) . ?
Sb2 F13 1.923(8) . ?
Sb2 F14 1.957(8) . ?
Sb3 F32 1.814(13) . ?
Sb3 F32 1.814(13) 2_665 ?
Sb3 F31 1.835(12) 2_665 ?
Sb3 F31 1.835(12) . ?
Sb3 F33 1.924(10) . ?
Sb3 F33 1.924(10) 2_665 ?
Sb4 F43 1.809(9) . ?
Sb4 F44 1.836(10) . ?
Sb4 F41 1.841(10) . ?
Sb4 F46 1.843(10) . ?
Sb4 F42 1.855(10) . ?
Sb4 F45 1.859(10) . ?
S1 C11 1.806(14) . ?
S2 C16 1.836(13) . ?
S3 C23 1.807(11) . ?
S4 C26 1.836(13) . ?
P1 C111 1.723(10) . ?
P1 C100 1.845(10) . ?
P1 C101 1.873(10) . ?
P2 C211 1.749(11) . ?
P2 C201 1.800(11) . ?
P2 C100 1.897(10) . ?
P3 C311 1.750(10) . ?
P3 C301 1.758(10) . ?
P3 C200 1.952(11) . ?
P4 C401 1.740(11) . ?
P4 C200 1.794(11) . ?
P4 C411 1.940(11) . ?
P5 C501 1.748(10) . ?
P5 C300 1.858(11) . ?
P5 C511 1.909(11) . ?
P6 C601 1.776(12) . ?
P6 C611 1.796(10) . ?
P6 C300 1.920(11) . ?
P7 C711 1.704(10) . ?
P7 C701 1.867(10) . ?
P7 C400 1.915(9) . ?
P8 C801 1.707(10) . ?
P8 C811 1.867(10) . ?
P8 C400 1.887(9) . ?
C11 C16 1.378(17) . ?
C11 C12 1.435(17) . ?
C12 C13 1.44(2) . ?
C12 H12A 0.9300 . ?
C13 C14 1.34(2) . ?
C13 C17 1.59(3) . ?
C14 C17' 1.33(3) . ?
C14 C15 1.45(2) . ?
C15 C16 1.43(2) . ?
C15 H15A 0.9300 . ?
C17 H17A 0.9600 . ?
C17 H17B 0.9600 . ?
C17 H17C 0.9600 . ?
C17' H17D 0.9600 . ?
C17' H17E 0.9600 . ?
C17' H17F 0.9600 . ?
C21 C24 1.379(16) . ?
C21 C22 1.453(17) . ?
C21 C27 1.559(17) . ?
C22 C23 1.454(17) . ?
C22 H22A 0.9300 . ?
C23 C26 1.374(14) . ?
C24 C25 1.431(18) . ?
C24 H24A 0.9300 . ?
C25 C26 1.451(16) . ?
C25 H25A 0.9300 . ?
C27 H27A 0.9600 . ?
C27 H27B 0.9600 . ?
C27 H27C 0.9600 . ?
C100 H10A 0.9700 . ?
C100 H10G 0.9700 . ?
C101 C106 1.357(14) . ?
C101 C102 1.437(13) . ?
C102 C103 1.432(15) . ?
C102 H10C 0.9300 . ?
C103 C104 1.361(16) . ?
C103 H10F 0.9300 . ?
C104 C105 1.407(16) . ?
C104 H10B 0.9300 . ?
C105 C106 1.442(16) . ?
C105 H10D 0.9300 . ?
C106 H10E 0.9300 . ?
C111 C116 1.317(14) . ?
C111 C112 1.425(14) . ?
C112 C113 1.293(15) . ?
C112 H11A 0.9300 . ?
C113 C114 1.341(18) . ?
C113 H11C 0.9300 . ?
C114 C115 1.407(18) . ?
C114 H11D 0.9300 . ?
C115 C116 1.343(15) . ?
C115 H11E 0.9300 . ?
C116 H11B 0.9300 . ?
C200 H20A 0.9700 . ?
C200 H20B 0.9700 . ?
C201 C202 1.363(16) . ?
C201 C206 1.491(16) . ?
C202 C203 1.383(15) . ?
C202 H20C 0.9300 . ?
C203 C204 1.457(19) . ?
C203 H20F 0.9300 . ?
C204 C205 1.41(2) . ?
C204 H20G 0.9300 . ?
C205 C206 1.374(17) . ?
C205 H20E 0.9300 . ?
C206 H20D 0.9300 . ?
C211 C216 1.283(19) . ?
C211 C212 1.351(18) . ?
C212 C213 1.386(18) . ?
C212 C21' 1.40(2) . ?
C212 H21B 0.9300 . ?
C213 C214 1.371(19) . ?
C21' C214 1.39(2) . ?
C214 C215 1.33(2) . ?
C214 H21D 0.9300 . ?
C215 C216 1.363(19) . ?
C215 H21A 0.9300 . ?
C216 H21C 0.9300 . ?
C300 H30A 0.9700 . ?
C300 H30G 0.9700 . ?
C301 C306 1.419(16) . ?
C301 C302 1.444(15) . ?
C302 C303 1.348(16) . ?
C302 H30B 0.9300 . ?
C303 C304 1.409(19) . ?
C303 H30E 0.9300 . ?
C304 C305 1.441(18) . ?
C304 H30F 0.9300 . ?
C305 C306 1.339(15) . ?
C305 H30D 0.9300 . ?
C306 H30C 0.9300 . ?
C311 C316 1.399(16) . ?
C311 C312 1.448(17) . ?
C312 C313 1.355(17) . ?
C312 H31B 0.9300 . ?
C313 C314 1.37(3) . ?
C313 H31E 0.9300 . ?
C314 C315 1.42(3) . ?
C314 H31C 0.9300 . ?
C315 C316 1.362(19) . ?
C315 H31D 0.9300 . ?
C316 H31A 0.9300 . ?
C400 H40A 0.9700 . ?
C400 H40G 0.9700 . ?
C401 C402 1.371(16) . ?
C401 C406 1.387(17) . ?
C402 C403 1.337(16) . ?
C402 H40B 0.9300 . ?
C403 C404 1.40(2) . ?
C403 H40C 0.9300 . ?
C404 C405 1.35(2) . ?
C404 H40D 0.9300 . ?
C405 C406 1.336(19) . ?
C405 H40E 0.9300 . ?
C406 H40F 0.9300 . ?
C411 C412 1.400(17) . ?
C411 C416 1.413(16) . ?
C412 C413 1.489(19) . ?
C412 H41E 0.9300 . ?
C413 C414 1.38(2) . ?
C413 H41F 0.9300 . ?
C414 C415 1.41(2) . ?
C414 H41A 0.9300 . ?
C415 C416 1.449(18) . ?
C415 H41D 0.9300 . ?
C416 H41C 0.9300 . ?
C501 C506 1.391(14) . ?
C501 C502 1.402(14) . ?
C502 C503 1.357(16) . ?
C502 H50D 0.9300 . ?
C503 C504 1.378(16) . ?
C503 H50E 0.9300 . ?
C504 C505 1.383(16) . ?
C504 H50A 0.9300 . ?
C505 C506 1.338(15) . ?
C505 H50C 0.9300 . ?
C506 H50B 0.9300 . ?
C511 C516 1.354(15) . ?
C511 C512 1.408(17) . ?
C512 C513 1.470(17) . ?
C512 H51B 0.9300 . ?
C513 C514 1.351(17) . ?
C513 H51D 0.9300 . ?
C514 C515 1.405(18) . ?
C514 H51C 0.9300 . ?
C515 C516 1.475(16) . ?
C515 H51E 0.9300 . ?
C516 H51A 0.9300 . ?
C601 C602 1.396(16) . ?
C601 C606 1.425(18) . ?
C602 C603 1.356(17) . ?
C602 H60A 0.9300 . ?
C603 C604 1.41(2) . ?
C603 H60C 0.9300 . ?
C604 C605 1.38(2) . ?
C604 H60E 0.9300 . ?
C605 C606 1.358(19) . ?
C605 H60D 0.9300 . ?
C606 H60B 0.9300 . ?
C611 C616 1.381(15) . ?
C611 C612 1.419(15) . ?
C612 C613 1.365(15) . ?
C612 H61A 0.9300 . ?
C613 C614 1.38(2) . ?
C613 H61E 0.9300 . ?
C614 C615 1.37(2) . ?
C614 H61C 0.9300 . ?
C615 C616 1.369(16) . ?
C615 H61D 0.9300 . ?
C616 H61B 0.9300 . ?
C701 C706 1.373(12) . ?
C701 C702 1.448(13) . ?
C702 C703 1.370(13) . ?
C702 H70B 0.9300 . ?
C703 C704 1.373(14) . ?
C703 H70E 0.9300 . ?
C704 C705 1.435(13) . ?
C704 H70A 0.9300 . ?
C705 C706 1.377(13) . ?
C705 H70D 0.9300 . ?
C706 H70C 0.9300 . ?
C711 C716 1.366(12) . ?
C711 C712 1.398(12) . ?
C712 C713 1.334(13) . ?
C712 H71A 0.9300 . ?
C713 C714 1.343(15) . ?
C713 H71D 0.9300 . ?
C714 C715 1.403(14) . ?
C714 H71E 0.9300 . ?
C715 C716 1.325(13) . ?
C715 H71B 0.9300 . ?
C716 H71C 0.9300 . ?
C801 C802 1.361(14) . ?
C801 C806 1.394(15) . ?
C802 C803 1.294(16) . ?
C802 H80A 0.9300 . ?
C803 C804 1.407(19) . ?
C803 H80D 0.9300 . ?
C804 C805 1.345(19) . ?
C804 H80C 0.9300 . ?
C805 C806 1.316(16) . ?
C805 H80E 0.9300 . ?
C806 H80B 0.9300 . ?
C811 C812 1.312(15) . ?
C811 C816 1.457(15) . ?
C812 C813 1.439(16) . ?
C812 H81A 0.9300 . ?
C813 C814 1.42(2) . ?
C813 H81E 0.9300 . ?
C814 C815 1.32(2) . ?
C814 H81D 0.9300 . ?
C815 C816 1.418(17) . ?
C815 H81B 0.9300 . ?
C816 H81C 0.9300 . ?
F41 F46 1.46(4) 2_575 ?
F46 F41 1.46(4) 2_575 ?
